data_7223746
loop_
_publ_author_name
'Qiu, Yan-Xuan'
'Miao, Yu'
'Wang, Zi-Zhou'
'Li, Zhi-Xin'
'Ouyang, Zhi-Jian'
'Yang, Liu'
'Lin, Wen-Ning'
'Feng, Wei-Jin'
'Dong, Wen'

_publ_section_title
;
 Syntheses, structures, electrochemical and optical properties of four
 transition metal complexes based on the
 1-triazolyl-3-benzimidazolyltriazene ligand
;
_journal_name_full 'RSC Adv.'
_journal_paper_doi 10.1039/C5RA21057G
_journal_year 2016
_chemical_formula_sum 'C18 H20 Cd2 Cl4 N16 O2'
_chemical_formula_weight 859.12
_chemical_name_systematic
; 
 ? 
;
_space_group_IT_number 14
_symmetry_cell_setting monoclinic
_symmetry_space_group_name_Hall '-P 2ybc'
_symmetry_space_group_name_H-M 'P 1 21/c 1'
_atom_sites_solution_hydrogens geom
_atom_sites_solution_primary direct
_atom_sites_solution_secondary difmap
_audit_creation_method SHELXL-97
_audit_update_record
;
2015-09-05 deposited with the CCDC.
2015-12-28 downloaded from the CCDC.
;
_cell_angle_alpha 90.00
_cell_angle_beta 111.893(2)
_cell_angle_gamma 90.00
_cell_formula_units_Z 2
_cell_length_a 8.3541(4)
_cell_length_b 17.9999(9)
_cell_length_c 10.0103(5)
_cell_measurement_temperature 296(2)
_cell_measurement_theta_max 27.61
_cell_measurement_theta_min 2.26
_cell_volume 1396.72(12)
_computing_cell_refinement 'Bruker SMART'
_computing_data_collection 'Bruker SMART'
_computing_data_reduction 'Bruker SMART'
_computing_molecular_graphics 'Bruker SHELXTL'
_computing_publication_material 'Bruker SHELXTL'
_computing_structure_refinement 'SHELXL-97 (Sheldrick, 1997)'
_computing_structure_solution 'SHELXS-97 (Sheldrick, 1990)'
_diffrn_ambient_temperature 296(2)
_diffrn_detector_area_resol_mean none
_diffrn_measured_fraction_theta_full 0.999
_diffrn_measured_fraction_theta_max 0.999
_diffrn_measurement_device_type 'CCD area detector'
_diffrn_measurement_method 'phi and omega scans'
_diffrn_radiation_monochromator graphite
_diffrn_radiation_source 'fine-focus sealed tube'
_diffrn_radiation_type MoK\a
_diffrn_radiation_wavelength 0.71073
_diffrn_reflns_av_R_equivalents 0.0328
_diffrn_reflns_av_sigmaI/netI 0.0197
_diffrn_reflns_limit_h_max 9
_diffrn_reflns_limit_h_min -10
_diffrn_reflns_limit_k_max 22
_diffrn_reflns_limit_k_min -23
_diffrn_reflns_limit_l_max 13
_diffrn_reflns_limit_l_min -13
_diffrn_reflns_number 22737
_diffrn_reflns_theta_full 27.61
_diffrn_reflns_theta_max 27.61
_diffrn_reflns_theta_min 2.26
_diffrn_standards_decay_% none
_diffrn_standards_interval_count none
_diffrn_standards_interval_time none
_diffrn_standards_number none
_exptl_absorpt_coefficient_mu 1.957
_exptl_absorpt_correction_T_max 0.839
_exptl_absorpt_correction_T_min 0.753
_exptl_absorpt_correction_type empirical
_exptl_absorpt_process_details SADABS
_exptl_crystal_colour yellow
_exptl_crystal_density_diffrn 2.043
_exptl_crystal_density_meas ?
_exptl_crystal_density_method 'not measured'
_exptl_crystal_description block
_exptl_crystal_F_000 840.0
_exptl_crystal_size_max 0.15
_exptl_crystal_size_mid 0.13
_exptl_crystal_size_min 0.09
_refine_diff_density_max 0.408
_refine_diff_density_min -0.269
_refine_diff_density_rms 0.067
_refine_ls_extinction_coef 0.0010(1)
_refine_ls_extinction_expression Fc^*^=kFc[1+0.001xFc^2^\l^3^/sin(2\q)]^-1/4^
_refine_ls_extinction_method SHELXL
_refine_ls_goodness_of_fit_ref 1.047
_refine_ls_hydrogen_treatment mixed
_refine_ls_matrix_type full
_refine_ls_number_parameters 201
_refine_ls_number_reflns 3236
_refine_ls_number_restraints 0
_refine_ls_restrained_S_all 1.047
_refine_ls_R_factor_all 0.0269
_refine_ls_R_factor_gt 0.0207
_refine_ls_shift/su_max 0.042
_refine_ls_shift/su_mean 0.006
_refine_ls_structure_factor_coef Fsqd
_refine_ls_weighting_details 'calc w=1/[\s^2^(Fo^2^)+(0.0261P)^2^+0.2901P] where P=(Fo^2^+2Fc^2^)/3'
_refine_ls_weighting_scheme calc
_refine_ls_wR_factor_gt 0.0483
_refine_ls_wR_factor_ref 0.0510
_reflns_number_gt 2802
_reflns_number_total 3237
_reflns_threshold_expression >2sigma(I)
_cod_data_source_file c5ra21057g2.cif
_cod_data_source_block 1
_cod_depositor_comments
;
The following automatic conversions were performed:

'_exptl_crystal_density_meas' value 'not measured' was changed to '?'
- the value is perceived as not measured.

Automatic conversion script
Id: cif_fix_values 4268 2015-11-12 08:31:59Z antanas 
;
_cod_original_sg_symbol_H-M P21/c
_cod_database_code 7223746

loop_
_symmetry_equiv_pos_as_xyz
'x, y, z'
'-x, y+1/2, -z+1/2'
'-x, -y, -z'
'x, -y-1/2, z-1/2'

loop_
_atom_site_label
_atom_site_type_symbol
_atom_site_fract_x
_atom_site_fract_y
_atom_site_fract_z
_atom_site_U_iso_or_equiv
_atom_site_adp_type
_atom_site_occupancy
_atom_site_symmetry_multiplicity
_atom_site_calc_flag
_atom_site_refinement_flags
Cd1 Cd 0.394686(19) 0.469376(8) 0.625734(14) 0.03090(6) Uani 1 1 d .
Cl1 Cl 0.43234(7) 0.59424(3) 0.51545(5) 0.03607(12) Uani 1 1 d .
Cl2 Cl 0.12707(7) 0.40171(3) 0.48460(6) 0.03917(13) Uani 1 1 d .
N4 N 0.4839(2) 0.39102(9) 0.86306(17) 0.0295(4) Uani 1 1 d .
N6 N 0.6276(2) 0.48385(9) 0.83453(17) 0.0293(4) Uani 1 1 d .
N7 N 0.8402(2) 0.54144(9) 1.04205(17) 0.0283(4) Uani 1 1 d .
N5 N 0.6074(2) 0.43522(9) 0.92780(17) 0.0286(4) Uani 1 1 d .
N8 N 0.8098(2) 0.58293(10) 0.82981(18) 0.0337(4) Uani 1 1 d .
C4 C 0.9529(3) 0.60100(11) 1.0638(2) 0.0305(4) Uani 1 1 d .
C5 C 0.9337(3) 0.62760(12) 0.9281(2) 0.0326(5) Uani 1 1 d .
C3 C 0.7535(3) 0.53264(10) 0.9005(2) 0.0277(4) Uani 1 1 d .
C2 C 0.4552(3) 0.34092(11) 0.9581(2) 0.0289(4) Uani 1 1 d .
C1 C 0.4501(3) 0.28902(13) 1.1425(3) 0.0408(5) Uani 1 1 d .
N3 N 0.5230(2) 0.34592(10) 1.10394(18) 0.0347(4) Uani 1 1 d .
N1 N 0.3476(3) 0.28522(10) 0.9061(2) 0.0400(4) Uani 1 1 d .
N2 N 0.3481(3) 0.25292(10) 1.0281(2) 0.0437(5) Uani 1 1 d .
C9 C 1.0644(3) 0.63396(13) 1.1875(2) 0.0402(5) Uani 1 1 d .
C6 C 1.0232(3) 0.68889(13) 0.9101(3) 0.0436(5) Uani 1 1 d .
C7 C 1.1338(3) 0.72236(14) 1.0344(3) 0.0486(6) Uani 1 1 d .
C8 C 1.1546(3) 0.69508(14) 1.1698(3) 0.0476(6) Uani 1 1 d .
O1 O 0.23820(19) 0.54034(8) 0.74265(15) 0.0336(3) Uani 1 1 d .
H1 H 0.4663 0.2751 1.2373 0.048(7) Uiso 1 1 d R
H2 H 0.2821 0.2160 1.0237 0.063(9) Uiso 1 1 d R
H3 H 0.8199 0.5171 1.1034 0.035(6) Uiso 1 1 d R
H4 H 0.7795 0.5848 0.7510 0.032(6) Uiso 1 1 d R
H5 H 1.0058 0.7070 0.8163 0.042(6) Uiso 1 1 d R
H7 H 1.2286 0.7181 1.2504 0.046(7) Uiso 1 1 d R
H6 H 1.1947 0.7612 1.0266 0.055(8) Uiso 1 1 d R
H8 H 1.0778 0.6157 1.2775 0.043(7) Uiso 1 1 d R
H9 H 0.1497 0.5561 0.6805 0.053(8) Uiso 1 1 d R
H10 H 0.3029 0.5761 0.7864 0.051(8) Uiso 1 1 d R

loop_
_atom_site_aniso_label
_atom_site_aniso_U_11
_atom_site_aniso_U_22
_atom_site_aniso_U_33
_atom_site_aniso_U_23
_atom_site_aniso_U_13
_atom_site_aniso_U_12
Cd1 0.03085(10) 0.03681(10) 0.02267(9) -0.00202(5) 0.00722(6) -0.00375(6)
Cl1 0.0449(3) 0.0337(3) 0.0338(3) 0.00342(19) 0.0194(2) 0.0049(2)
Cl2 0.0297(3) 0.0389(3) 0.0408(3) -0.0053(2) 0.0038(2) -0.0006(2)
N4 0.0293(9) 0.0324(9) 0.0258(8) -0.0020(7) 0.0093(7) 0.0009(7)
N6 0.0331(9) 0.0315(9) 0.0230(8) 0.0026(6) 0.0101(7) -0.0009(7)
N7 0.0289(9) 0.0327(9) 0.0238(8) 0.0021(6) 0.0106(7) 0.0011(7)
N5 0.0307(9) 0.0295(9) 0.0257(8) 0.0010(7) 0.0107(7) 0.0031(7)
N8 0.0382(10) 0.0392(10) 0.0228(9) 0.0035(7) 0.0102(7) -0.0016(8)
C4 0.0269(10) 0.0313(10) 0.0347(11) -0.0012(8) 0.0129(8) 0.0050(8)
C5 0.0302(11) 0.0344(11) 0.0337(11) 0.0009(8) 0.0126(9) 0.0023(8)
C3 0.0297(10) 0.0298(10) 0.0245(9) 0.0027(7) 0.0112(8) 0.0065(8)
C2 0.0288(10) 0.0270(10) 0.0332(10) -0.0029(8) 0.0141(8) 0.0034(8)
C1 0.0460(13) 0.0361(12) 0.0470(13) 0.0079(10) 0.0249(11) 0.0055(10)
N3 0.0400(10) 0.0346(9) 0.0317(9) 0.0023(7) 0.0158(8) 0.0005(8)
N1 0.0419(11) 0.0337(10) 0.0470(11) -0.0062(8) 0.0195(9) -0.0044(8)
N2 0.0465(12) 0.0293(10) 0.0649(13) 0.0020(9) 0.0319(10) -0.0027(9)
C9 0.0328(12) 0.0485(13) 0.0376(12) -0.0071(10) 0.0114(10) 0.0004(10)
C6 0.0461(14) 0.0401(13) 0.0494(14) 0.0061(10) 0.0234(11) -0.0025(11)
C7 0.0379(13) 0.0384(13) 0.0725(18) -0.0058(12) 0.0238(12) -0.0078(10)
C8 0.0360(13) 0.0506(15) 0.0553(15) -0.0190(12) 0.0160(11) -0.0077(11)
O1 0.0321(8) 0.0406(8) 0.0257(7) 0.0000(6) 0.0080(6) 0.0005(7)

loop_
_atom_type_symbol
_atom_type_description
_atom_type_scat_dispersion_real
_atom_type_scat_dispersion_imag
_atom_type_scat_source
C C 0.0033 0.0016 'International Tables Vol C Tables 4.2.6.8 and 6.1.1.4'
H H 0.0000 0.0000 'International Tables Vol C Tables 4.2.6.8 and 6.1.1.4'
N N 0.0061 0.0033 'International Tables Vol C Tables 4.2.6.8 and 6.1.1.4'
O O 0.0106 0.0060 'International Tables Vol C Tables 4.2.6.8 and 6.1.1.4'
Cl Cl 0.1484 0.1585 'International Tables Vol C Tables 4.2.6.8 and 6.1.1.4'
Cd Cd -0.8075 1.2024 'International Tables Vol C Tables 4.2.6.8 and 6.1.1.4'

loop_
_geom_angle_atom_site_label_1
_geom_angle_atom_site_label_2
_geom_angle_atom_site_label_3
_geom_angle
_geom_angle_site_symmetry_3
N6 Cd1 O1 85.79(6) .
N6 Cd1 Cl2 149.43(5) .
O1 Cd1 Cl2 90.00(4) .
N6 Cd1 Cl1 95.42(4) .
O1 Cd1 Cl1 85.47(4) .
Cl2 Cd1 Cl1 114.440(18) .
N6 Cd1 N4 51.16(6) .
O1 Cd1 N4 82.41(5) .
Cl2 Cd1 N4 98.27(4) .
Cl1 Cd1 N4 145.04(4) .
N6 Cd1 Cl1 95.18(5) 3_666
O1 Cd1 Cl1 173.75(4) 3_666
Cl2 Cd1 Cl1 92.256(19) 3_666
Cl1 Cd1 Cl1 88.295(17) 3_666
N4 Cd1 Cl1 103.01(4) 3_666
Cd1 Cl1 Cd1 91.705(17) 3_666
N5 N4 C2 111.71(16) .
N5 N4 Cd1 91.59(11) .
C2 N4 Cd1 154.54(13) .
N5 N6 C3 111.45(16) .
N5 N6 Cd1 106.20(12) .
C3 N6 Cd1 140.54(13) .
C3 N7 C4 108.94(17) .
C3 N7 H3 123.2 .
C4 N7 H3 127.7 .
N4 N5 N6 110.10(16) .
C3 N8 C5 109.47(16) .
C3 N8 H4 123.5 .
C5 N8 H4 127.0 .
C9 C4 N7 131.7(2) .
C9 C4 C5 121.5(2) .
N7 C4 C5 106.71(18) .
C6 C5 N8 131.8(2) .
C6 C5 C4 122.0(2) .
N8 C5 C4 106.07(18) .
N8 C3 N7 108.78(17) .
N8 C3 N6 123.30(17) .
N7 C3 N6 127.90(18) .
N1 C2 N3 115.18(19) .
N1 C2 N4 119.19(18) .
N3 C2 N4 125.55(18) .
N2 C1 N3 110.4(2) .
N2 C1 H1 123.3 .
N3 C1 H1 126.3 .
C1 N3 C2 102.11(18) .
C2 N1 N2 101.41(18) .
C1 N2 N1 110.94(19) .
C1 N2 H2 128.7 .
N1 N2 H2 120.2 .
C4 C9 C8 116.5(2) .
C4 C9 H8 121.2 .
C8 C9 H8 122.3 .
C7 C6 C5 116.4(2) .
C7 C6 H5 122.9 .
C5 C6 H5 120.7 .
C6 C7 C8 121.5(2) .
C6 C7 H6 118.6 .
C8 C7 H6 119.9 .
C9 C8 C7 122.0(2) .
C9 C8 H7 118.0 .
C7 C8 H7 119.9 .
Cd1 O1 H9 108.2 .
Cd1 O1 H10 107.1 .
H9 O1 H10 110.5 .

loop_
_geom_bond_atom_site_label_1
_geom_bond_atom_site_label_2
_geom_bond_distance
_geom_bond_site_symmetry_2
Cd1 N6 2.2782(16) .
Cd1 O1 2.4190(14) .
Cd1 Cl2 2.4743(5) .
Cd1 Cl1 2.5746(5) .
Cd1 N4 2.6207(16) .
Cd1 Cl1 2.6306(6) 3_666
Cl1 Cd1 2.6306(6) 3_666
N4 N5 1.272(2) .
N4 C2 1.395(3) .
N6 N5 1.336(2) .
N6 C3 1.340(3) .
N7 C3 1.339(2) .
N7 C4 1.390(3) .
N7 H3 0.8220 .
N8 C3 1.338(3) .
N8 C5 1.388(3) .
N8 H4 0.7340 .
C4 C9 1.375(3) .
C4 C5 1.392(3) .
C5 C6 1.382(3) .
C2 N1 1.317(3) .
C2 N3 1.358(3) .
C1 N2 1.316(3) .
C1 N3 1.321(3) .
C1 H1 0.9407 .
N1 N2 1.352(3) .
N2 H2 0.8545 .
C9 C8 1.382(4) .
C9 H8 0.9264 .
C6 C7 1.381(3) .
C6 H5 0.9528 .
C7 C8 1.390(4) .
C7 H6 0.8851 .
C8 H7 0.9133 .
O1 H9 0.8196 .
O1 H10 0.8490 .
